data_1532652
loop_
_publ_author_name
'Cwik, M.'
'Bouree, F.'
'Lorenz, T.'
'Baier, J.'
'Mueller, R.'
'Andre, G.'
'Lichtenberg, F.'
'Braden, M.'
'Mueller-Hartmann, E.'
'Schmitz, R.'
'Freimuth, A.'

_publ_section_title
;
 Crystal and magnetic structure of La Ti O3 : evidence for nondegenerate
 t2g orbitals
;
_journal_name_full 'Physical Review, Serie 3. B - Condensed Matter (18,1978-)'
_journal_page_first 060401-1
_journal_page_last 060401-4
_journal_volume 68
_journal_year 2003
_chemical_formula_sum 'La O3 Ti'
_chemical_name_systematic 'La (Ti O3)'
_space_group_IT_number 62
_symmetry_space_group_name_Hall '-P 2c 2ab'
_symmetry_space_group_name_H-M 'P b n m'
_cell_angle_alpha 90
_cell_angle_beta 90
_cell_angle_gamma 90
_cell_formula_units_Z 4
_cell_length_a 5.6336
_cell_length_b 5.6156
_cell_length_c 7.9145
_cell_volume 250.383
_citation_journal_id_ASTM PRBMDO
_cod_data_source_file Cwik_PRBMDO_2003_886.cif
_cod_data_source_block La1O3Ti1
_cod_original_cell_volume 250.3835
_cod_original_sg_symbol_Hall '-P 2ac 2n (z,x,y)'
_cod_original_formula_sum 'La1 O3 Ti1'
_cod_database_code 1532652

loop_
_symmetry_equiv_pos_as_xyz
x,y,z
x+1/2,-y+1/2,-z
-x+1/2,y+1/2,-z+1/2
-x,-y,z+1/2
-x,-y,-z
-x-1/2,y-1/2,z
x-1/2,-y-1/2,z-1/2
x,y,-z-1/2

loop_
_atom_site_label
_atom_site_type_symbol
_atom_site_fract_x
_atom_site_fract_y
_atom_site_fract_z
_atom_site_occupancy
_atom_site_U_iso_or_equiv
La1 La+3 0.9916 0.0457 0.25 1 0.0
Ti1 Ti+3 0.5 0 0 1 0.0
O2 O-2 0.7096 0.2941 0.0417 1 0.0
O1 O-2 0.0799 0.4913 0.25 1 0.0
